data_4312541
loop_
_publ_author_name
'Lora M. Field'
'Paul M. Lahti'

_publ_contact_author_address
;
Department of Chemistry, University of Massachusetts,
Amherst, MA  01003  USA
;
_publ_contact_author_email 'lahti@chem.umass.edu '
_publ_contact_author_fax '413-545-4490 '
_publ_contact_author_name 'Paul M. Lahti'
_publ_contact_author_phone '413-545-4890 '
_publ_section_title
;
 Coordination Complexes of
 1-(4-[N-tert-Butyl-N-aminoxyl]phenyl)-1H-1,2,4-triazole with Paramagnetic
 Transition Metal Dications
;
_journal_name_full 'Inorganic Chemistry'
_journal_page_first 7447
_journal_page_last 7454
_journal_paper_doi 10.1021/ic0349050
_journal_volume 42
_journal_year 2003
_chemical_compound_source 'Lahti group'
_chemical_formula_moiety 'C22 H17 F12 N4 Ni O5 '
_chemical_formula_sum 'C22 H17 F12 N4 Ni O5'
_chemical_formula_weight 704.087
_chemical_name_systematic
;
 ?
;
_space_group_IT_number 2
_symmetry_cell_setting triclinic
_symmetry_space_group_name_Hall '-P 1'
_symmetry_space_group_name_H-M 'P -1'
_audit_creation_method maXus
_cell_angle_alpha 93.1995(7)
_cell_angle_beta 92.5002(8)
_cell_angle_gamma 116.6025(8)
_cell_formula_units_Z 2
_cell_length_a 9.8155(2)
_cell_length_b 10.5185(2)
_cell_length_c 15.0198(3)
_cell_measurement_reflns_used 4501
_cell_measurement_temperature 298
_cell_measurement_theta_max 25.028
_cell_measurement_theta_min 4.076
_cell_volume 1380.29(5)
_computing_cell_refinement 'HKL Scalepack (Otwinowski & Minor 1997)'
_computing_data_collection KappaCCD
_computing_data_reduction 'Denzo and Scalepak (Otwinowski & Minor, 1997)'
_computing_structure_refinement 'SHELXL-97 (Sheldrick, 1997)'
_diffrn_ambient_temperature 293(2)
_diffrn_measured_fraction_theta_full 0.984
_diffrn_measured_fraction_theta_max 0.984
_diffrn_measurement_device KappaCCD
_diffrn_measurement_method CCD
_diffrn_orient_matrix_type X=UH
_diffrn_orient_matrix_UB_11 -0.09725
_diffrn_orient_matrix_UB_12 -0.06002
_diffrn_orient_matrix_UB_13 0.00102
_diffrn_orient_matrix_UB_21 -0.04402
_diffrn_orient_matrix_UB_22 -0.02200
_diffrn_orient_matrix_UB_23 -0.09468
_diffrn_orient_matrix_UB_31 0.03041
_diffrn_orient_matrix_UB_32 -0.05918
_diffrn_orient_matrix_UB_33 -0.00675
_diffrn_radiation_source 'fine-focus sealed tube'
_diffrn_radiation_type ' MoK\a'
_diffrn_radiation_wavelength 0.71073
_diffrn_reflns_av_R_equivalents 0.0207
_diffrn_reflns_limit_h_max 11
_diffrn_reflns_limit_h_min -11
_diffrn_reflns_limit_k_max 12
_diffrn_reflns_limit_k_min -12
_diffrn_reflns_limit_l_max 17
_diffrn_reflns_limit_l_min -17
_diffrn_reflns_number 8751
_diffrn_reflns_theta_full 25.07
_diffrn_reflns_theta_max 25.07
_diffrn_reflns_theta_min 4.09
_exptl_absorpt_coefficient_mu 0.825
_exptl_absorpt_correction_type none
_exptl_crystal_colour GREEN
_exptl_crystal_density_diffrn 1.694
_exptl_crystal_density_method 'not measured'
_exptl_crystal_description NEEDLE
_exptl_crystal_F_000 706
_exptl_crystal_size_max 1.000
_exptl_crystal_size_mid 0.400
_exptl_crystal_size_min 0.200
_refine_diff_density_max 0.254
_refine_diff_density_min -0.140
_refine_diff_density_rms 0.018
_refine_ls_extinction_method none
_refine_ls_goodness_of_fit_ref 1.032
_refine_ls_hydrogen_treatment refxyz
_refine_ls_matrix_type full
_refine_ls_number_parameters 399
_refine_ls_number_reflns 4819
_refine_ls_number_restraints 0
_refine_ls_restrained_S_all 1.032
_refine_ls_R_factor_all 0.0545
_refine_ls_R_factor_gt 0.0492
_refine_ls_shift/su_max 0.120
_refine_ls_shift/su_mean 0.007
_refine_ls_structure_factor_coef Fsqd
_refine_ls_weighting_details 'calc w=1/[\s^2^(Fo^2^)+(0.0679P)^2^+0.1392P] where P=(Fo^2^+2Fc^2^)/3'
_refine_ls_weighting_scheme calc
_refine_ls_wR_factor_gt 0.1315
_refine_ls_wR_factor_ref 0.1375
_reflns_number_gt 4320
_reflns_number_total 4819
_reflns_threshold_expression >2sigma(I)
_cod_data_source_file ic0349050si20030730_014852_5.cif
_cod_data_source_block global
_cod_depositor_comments
;
The following automatic conversions were performed:

'_symmetry_cell_setting' value 'Triclinic' changed to 'triclinic'
according to the built-in table from CIF Core dictionary named
'cif_core.dic' version 2.4.1 from 2010-06-29.

Automatic conversion script
Id: cif_fix_values 1646 2011-03-28 12:23:43Z adriana 
;
_cod_original_sg_symbol_H-M 'P -1 '
_cod_original_formula_sum 'C22 H17 F12 N4 Ni O5 '
_cod_database_code 4312541

loop_
_symmetry_equiv_pos_as_xyz
+X,+Y,+Z
-X,-Y,-Z

loop_
_atom_site_label
_atom_site_type_symbol
_atom_site_fract_x
_atom_site_fract_y
_atom_site_fract_z
_atom_site_U_iso_or_equiv
_atom_site_adp_type
_atom_site_occupancy
_atom_site_symmetry_multiplicity
_atom_site_calc_flag
_atom_site_refinement_flags
_atom_site_disorder_assembly
_atom_site_disorder_group
Ni1 Ni 0.86200(4) 0.39763(4) 0.27566(3) 0.0595(8) Uani 1 1 d . . .
O5 O 0.8770(3) 0.3157(2) 0.39269(15) 0.0667(9) Uani 1 1 d . . .
O1 O 0.3644(2) 0.7574(2) 0.74418(16) 0.0667(9) Uani 1 1 d . . .
O4 O 0.8985(3) 0.2412(2) 0.21060(16) 0.0690(10) Uani 1 1 d . . .
N4 N 0.8070(3) 0.5393(3) 0.34594(18) 0.0623(10) Uani 1 1 d . . .
O3 O 1.0927(3) 0.5318(2) 0.29020(16) 0.0699(10) Uani 1 1 d . . .
O2 O 0.8484(3) 0.4818(3) 0.16032(16) 0.0710(10) Uani 1 1 d . . .
C5 C 0.5568(3) 0.7187(3) 0.6859(2) 0.0632(11) Uani 1 1 d . . .
N2 N 0.7326(3) 0.6389(3) 0.45100(18) 0.0609(10) Uani 1 1 d . . .
N3 N 0.7252(4) 0.7037(3) 0.3760(2) 0.0759(11) Uani 1 1 d . . .
C11 C 0.7812(4) 0.5420(3) 0.4310(2) 0.0627(10) Uani 1 1 d . . .
N1 N 0.4855(3) 0.7408(3) 0.76122(19) 0.0674(10) Uani 1 1 d . . .
F11 F 0.6773(3) 0.0692(3) 0.50084(18) 0.1024(11) Uani 1 1 d . . .
C12 C 0.7709(4) 0.6407(4) 0.3155(2) 0.0738(12) Uani 1 1 d . . .
C9 C 0.5848(4) 0.7363(3) 0.5283(2) 0.0655(11) Uani 1 1 d . . .
C21 C 0.8537(3) 0.1891(3) 0.3979(2) 0.0629(11) Uani 1 1 d . . .
F12 F 0.8824(4) 0.2431(3) 0.55449(17) 0.1185(13) Uani 1 1 d . . .
C19 C 0.8680(4) 0.1256(3) 0.2421(2) 0.0670(11) Uani 1 1 d . . .
C10 C 0.5255(4) 0.7609(3) 0.6046(2) 0.0661(11) Uani 1 1 d . . .
C16 C 1.1604(4) 0.6290(4) 0.2414(2) 0.0714(11) Uani 1 1 d . . .
F7 F 0.9076(5) 0.0452(3) 0.10002(19) 0.1306(14) Uani 1 1 d . . .
C8 C 0.6779(3) 0.6695(3) 0.5319(2) 0.0606(10) Uani 1 1 d . . .
C14 C 0.9545(4) 0.5859(4) 0.1306(2) 0.0701(11) Uani 1 1 d . . .
C6 C 0.6539(4) 0.6540(4) 0.6887(2) 0.0751(12) Uani 1 1 d . . .
C20 C 0.8459(4) 0.0914(4) 0.3303(2) 0.0737(12) Uani 1 1 d . . .
C15 C 1.1021(5) 0.6630(4) 0.1658(3) 0.0824(13) Uani 1 1 d . . .
F2 F 0.8193(5) 0.6925(4) 0.0617(2) 0.1510(17) Uani 1 1 d . . .
C22 C 0.8245(4) 0.1383(4) 0.4918(2) 0.0728(12) Uani 1 1 d . . .
C7 C 0.7148(4) 0.6309(4) 0.6119(2) 0.0742(12) Uani 1 1 d . . .
F10 F 0.8800(4) 0.0481(4) 0.5097(2) 0.1289(13) Uani 1 1 d . . .
F1 F 0.8232(5) 0.5242(4) -0.01234(18) 0.1428(15) Uani 1 1 d . . .
C4 C 0.5527(5) 0.7704(5) 0.8576(3) 0.0860(13) Uani 1 1 d . . .
F8 F 0.9266(5) -0.0660(3) 0.2039(2) 0.1330(14) Uani 1 1 d . . .
F4 F 1.3785(4) 0.8514(4) 0.2619(4) 0.201(3) Uani 1 1 d . . .
C18 C 0.8501(5) 0.0041(4) 0.1738(3) 0.0835(13) Uani 1 1 d . . .
F9 F 0.7132(4) -0.0938(4) 0.1629(3) 0.186(2) Uani 1 1 d . . .
C13 C 0.9069(6) 0.6317(5) 0.0446(3) 0.0948(14) Uani 1 1 d . . .
F5 F 1.4112(4) 0.6723(6) 0.2204(4) 0.194(2) Uani 1 1 d . . .
F3 F 1.0197(6) 0.7164(7) 0.0031(3) 0.226(3) Uani 1 1 d . . .
C1 C 0.4680(6) 0.8352(6) 0.9110(3) 0.1119(18) Uani 1 1 d . . .
F6 F 1.3709(4) 0.7053(4) 0.3493(3) 0.1535(17) Uani 1 1 d . . .
C3 C 0.7210(5) 0.8765(7) 0.8587(4) 0.124(2) Uani 1 1 d . . .
C17 C 1.3309(5) 0.7187(5) 0.2670(4) 0.0983(15) Uani 1 1 d . . .
C2 C 0.5284(6) 0.6285(7) 0.8938(3) 0.1116(18) Uani 1 1 d . . .
H11 H 0.7949 0.4843 0.4715 0.075 Uiso 1 1 calc R . .
H12 H 0.7783 0.6633 0.2563 0.089 Uiso 1 1 calc R . .
H9 H 0.5624 0.7646 0.4743 0.079 Uiso 1 1 calc R . .
H10 H 0.4634 0.8064 0.6019 0.079 Uiso 1 1 calc R . .
H6 H 0.6776 0.6263 0.7426 0.090 Uiso 1 1 calc R . .
H20 H 0.8252 -0.0003 0.3440 0.088 Uiso 1 1 calc R . .
H15 H 1.1665 0.7423 0.1376 0.099 Uiso 1 1 calc R . .
H7 H 0.7806 0.5893 0.6142 0.089 Uiso 1 1 calc R . .
H1A H 0.3619 0.7679 0.9093 0.168 Uiso 1 1 calc R . .
H1B H 0.4777 0.9203 0.8856 0.168 Uiso 1 1 calc R . .
H1C H 0.5107 0.8583 0.9719 0.168 Uiso 1 1 calc R . .
H3A H 0.7735 0.8344 0.8249 0.186 Uiso 1 1 calc R . .
H3B H 0.7651 0.9010 0.9193 0.186 Uiso 1 1 calc R . .
H3C H 0.7305 0.9610 0.8325 0.186 Uiso 1 1 calc R . .
H2A H 0.5827 0.5883 0.8599 0.167 Uiso 1 1 calc R . .
H2B H 0.4214 0.5634 0.8884 0.167 Uiso 1 1 calc R . .
H2C H 0.5661 0.6452 0.9555 0.167 Uiso 1 1 calc R . .

loop_
_atom_site_aniso_label
_atom_site_aniso_U_11
_atom_site_aniso_U_22
_atom_site_aniso_U_33
_atom_site_aniso_U_23
_atom_site_aniso_U_13
_atom_site_aniso_U_12
Ni1 0.0649(8) 0.0549(8) 0.0612(8) 0.00667(18) 0.00455(18) 0.0291(4)
O5 0.0797(16) 0.0588(14) 0.0661(14) 0.0066(9) 0.0051(10) 0.0352(11)
O1 0.0627(14) 0.0596(14) 0.0768(16) 0.0018(10) 0.0056(10) 0.0272(10)
O4 0.0762(16) 0.0620(15) 0.0711(15) 0.0081(10) 0.0165(11) 0.0321(11)
N4 0.0655(16) 0.0518(15) 0.0704(17) 0.0060(11) 0.0047(12) 0.0273(12)
O3 0.0663(14) 0.0663(15) 0.0756(16) 0.0115(11) 0.0014(10) 0.0284(11)
O2 0.0780(16) 0.0703(16) 0.0655(15) 0.0082(10) -0.0004(11) 0.0343(12)
C5 0.0585(17) 0.0584(18) 0.069(2) 0.0030(13) 0.0014(13) 0.0233(13)
N2 0.0649(16) 0.0524(15) 0.0675(17) 0.0083(11) 0.0067(11) 0.0278(12)
N3 0.102(2) 0.0730(18) 0.0711(19) 0.0163(13) 0.0142(15) 0.0537(17)
C11 0.0669(19) 0.0528(17) 0.071(2) 0.0088(13) 0.0061(14) 0.0286(14)
N1 0.0628(17) 0.0691(17) 0.0682(18) 0.0016(12) 0.0021(12) 0.0286(13)
F11 0.0816(16) 0.110(2) 0.0986(18) 0.0330(14) 0.0191(12) 0.0244(13)
C12 0.095(3) 0.068(2) 0.071(2) 0.0108(15) 0.0099(17) 0.0464(19)
C9 0.0687(19) 0.0631(19) 0.068(2) 0.0101(14) 0.0036(14) 0.0327(15)
C21 0.0607(18) 0.0584(18) 0.069(2) 0.0099(13) 0.0049(13) 0.0261(14)
F12 0.149(2) 0.0878(18) 0.0705(16) 0.0044(12) 0.0035(14) 0.0109(16)
C19 0.0668(19) 0.0599(19) 0.075(2) 0.0045(14) 0.0125(15) 0.0289(15)
C10 0.0665(19) 0.0647(19) 0.074(2) 0.0076(14) 0.0065(15) 0.0356(15)
C16 0.069(2) 0.066(2) 0.078(2) 0.0051(16) 0.0086(16) 0.0295(16)
F7 0.209(4) 0.097(2) 0.0912(19) 0.0050(14) 0.048(2) 0.071(2)
C8 0.0596(17) 0.0529(16) 0.0682(19) 0.0054(13) 0.0057(13) 0.0244(13)
C14 0.090(2) 0.067(2) 0.0612(19) 0.0094(14) 0.0106(16) 0.0414(18)
C6 0.079(2) 0.091(2) 0.068(2) 0.0132(17) 0.0033(16) 0.0487(19)
C20 0.090(2) 0.0557(18) 0.078(2) 0.0099(15) 0.0118(17) 0.0343(17)
C15 0.087(3) 0.074(2) 0.083(2) 0.0217(18) 0.0166(19) 0.0305(19)
F2 0.256(5) 0.161(3) 0.101(2) -0.0102(19) -0.039(2) 0.159(3)
C22 0.076(2) 0.065(2) 0.074(2) 0.0127(16) 0.0048(16) 0.0273(16)
C7 0.077(2) 0.084(2) 0.078(2) 0.0136(17) 0.0069(17) 0.0499(19)
F10 0.166(3) 0.166(3) 0.110(2) 0.059(2) 0.0274(19) 0.117(3)
F1 0.236(4) 0.152(3) 0.0649(16) -0.0113(16) -0.0261(19) 0.114(3)
C4 0.074(2) 0.105(3) 0.070(2) -0.0117(19) -0.0081(17) 0.036(2)
F8 0.201(4) 0.113(2) 0.125(2) 0.0039(17) 0.029(2) 0.106(2)
F4 0.116(3) 0.089(2) 0.334(7) 0.053(3) -0.073(3) -0.0067(18)
C18 0.094(3) 0.064(2) 0.091(3) 0.0032(18) 0.024(2) 0.0322(19)
F9 0.099(2) 0.143(3) 0.237(5) -0.109(3) 0.039(2) -0.003(2)
C13 0.128(4) 0.098(3) 0.069(2) 0.021(2) 0.009(2) 0.059(3)
F5 0.081(2) 0.229(5) 0.244(5) -0.038(4) 0.030(2) 0.052(3)
F3 0.171(4) 0.301(6) 0.164(4) 0.167(4) 0.020(3) 0.052(4)
C1 0.111(3) 0.141(4) 0.080(3) -0.030(3) -0.005(2) 0.059(3)
F6 0.086(2) 0.173(3) 0.158(3) 0.030(3) -0.0304(19) 0.022(2)
C3 0.080(3) 0.145(5) 0.107(4) -0.036(3) -0.012(2) 0.021(3)
C17 0.071(2) 0.095(3) 0.118(4) 0.015(3) 0.008(2) 0.027(2)
C2 0.114(4) 0.161(5) 0.077(3) 0.024(3) 0.000(2) 0.076(4)

loop_
_atom_type_symbol
_atom_type_description
_atom_type_scat_dispersion_real
_atom_type_scat_dispersion_imag
_atom_type_scat_source
C C 0.0033 0.0016 'International Tables Vol C Tables 4.2.6.8 and 6.1.1.4'
H H 0.0000 0.0000 'International Tables Vol C Tables 4.2.6.8 and 6.1.1.4'
N N 0.0061 0.0033 'International Tables Vol C Tables 4.2.6.8 and 6.1.1.4'
O O 0.0106 0.0060 'International Tables Vol C Tables 4.2.6.8 and 6.1.1.4'
F F 0.0171 0.0103 'International Tables Vol C Tables 4.2.6.8 and 6.1.1.4'
Ni Ni 0.3393 1.1124 'International Tables Vol C Tables 4.2.6.8 and 6.1.1.4'

loop_
_diffrn_radiation_wavelength_id
all

loop_
_geom_angle_atom_site_label_1
_geom_angle_atom_site_label_2
_geom_angle_atom_site_label_3
_geom_angle
_geom_angle_site_symmetry_1
_geom_angle_site_symmetry_3
_geom_angle_publ_flag
O2 Ni1 O5 179.17(9) . . ?
O2 Ni1 O4 91.98(9) . . ?
O5 Ni1 O4 88.73(9) . . ?
O2 Ni1 N4 91.06(10) . . ?
O5 Ni1 N4 88.27(10) . . ?
O4 Ni1 N4 174.37(9) . . ?
O2 Ni1 O3 89.26(10) . . ?
O5 Ni1 O3 90.29(9) . . ?
O4 Ni1 O3 91.28(9) . . ?
N4 Ni1 O3 93.50(10) . . ?
O2 Ni1 O1 92.19(10) . 2_666 ?
O5 Ni1 O1 88.35(9) . 2_666 ?
O4 Ni1 O1 81.92(9) . 2_666 ?
N4 Ni1 O1 93.23(9) . 2_666 ?
O3 Ni1 O1 173.09(9) . 2_666 ?
C21 O5 Ni1 123.5(2) . . ?
N1 O1 Ni1 128.55(19) . 2_666 ?
C19 O4 Ni1 122.5(2) . . ?
C11 N4 C12 102.9(3) . . ?
C11 N4 Ni1 127.4(2) . . ?
C12 N4 Ni1 129.4(2) . . ?
C16 O3 Ni1 124.4(2) . . ?
C14 O2 Ni1 125.5(2) . . ?
C10 C5 C6 118.5(3) . . ?
C10 C5 N1 118.1(3) . . ?
C6 C5 N1 123.4(3) . . ?
C11 N2 N3 109.3(3) . . ?
C11 N2 C8 130.0(3) . . ?
N3 N2 C8 120.4(2) . . ?
C12 N3 N2 102.8(3) . . ?
N4 C11 N2 110.5(3) . . ?
O1 N1 C5 116.0(3) . . ?
O1 N1 C4 117.7(3) . . ?
C5 N1 C4 125.5(3) . . ?
N3 C12 N4 114.6(3) . . ?
C10 C9 C8 119.8(3) . . ?
O5 C21 C20 128.4(3) . . ?
O5 C21 C22 114.2(3) . . ?
C20 C21 C22 117.4(3) . . ?
O4 C19 C20 128.8(3) . . ?
O4 C19 C18 115.1(3) . . ?
C20 C19 C18 116.0(3) . . ?
C9 C10 C5 121.0(3) . . ?
O3 C16 C15 128.4(3) . . ?
O3 C16 C17 115.3(3) . . ?
C15 C16 C17 116.3(4) . . ?
C7 C8 C9 120.5(3) . . ?
C7 C8 N2 120.6(3) . . ?
C9 C8 N2 118.9(3) . . ?
O2 C14 C15 128.5(3) . . ?
O2 C14 C13 113.6(3) . . ?
C15 C14 C13 117.9(4) . . ?
C7 C6 C5 120.3(3) . . ?
C21 C20 C19 122.1(3) . . ?
C14 C15 C16 123.3(3) . . ?
F12 C22 F11 107.3(3) . . ?
F12 C22 F10 107.1(3) . . ?
F11 C22 F10 105.6(3) . . ?
F12 C22 C21 112.7(3) . . ?
F11 C22 C21 110.6(3) . . ?
F10 C22 C21 113.0(3) . . ?
C8 C7 C6 119.9(3) . . ?
C1 C4 N1 107.7(3) . . ?
C1 C4 C3 110.2(4) . . ?
N1 C4 C3 107.7(4) . . ?
C1 C4 C2 109.9(4) . . ?
N1 C4 C2 108.7(3) . . ?
C3 C4 C2 112.6(4) . . ?
F9 C18 F7 112.6(4) . . ?
F9 C18 F8 102.5(4) . . ?
F7 C18 F8 102.9(4) . . ?
F9 C18 C19 112.3(3) . . ?
F7 C18 C19 114.3(3) . . ?
F8 C18 C19 111.2(4) . . ?
F3 C13 F1 106.5(5) . . ?
F3 C13 F2 108.8(5) . . ?
F1 C13 F2 104.1(4) . . ?
F3 C13 C14 113.9(4) . . ?
F1 C13 C14 112.6(4) . . ?
F2 C13 C14 110.3(4) . . ?
F4 C17 F5 110.6(5) . . ?
F4 C17 F6 105.5(5) . . ?
F5 C17 F6 101.8(5) . . ?
F4 C17 C16 114.4(4) . . ?
F5 C17 C16 110.8(4) . . ?
F6 C17 C16 112.9(4) . . ?

loop_
_geom_bond_atom_site_label_1
_geom_bond_atom_site_label_2
_geom_bond_distance
_geom_bond_site_symmetry_2
_geom_bond_publ_flag
Ni1 O2 2.015(2) . ?
Ni1 O5 2.028(2) . ?
Ni1 O4 2.042(2) . ?
Ni1 N4 2.054(3) . ?
Ni1 O3 2.056(2) . ?
Ni1 O1 2.081(2) 2_666 ?
O5 C21 1.254(4) . ?
O1 N1 1.294(3) . ?
O1 Ni1 2.081(2) 2_666 ?
O4 C19 1.242(4) . ?
N4 C11 1.315(4) . ?
N4 C12 1.361(4) . ?
O3 C16 1.241(4) . ?
O2 C14 1.248(4) . ?
C5 C10 1.389(5) . ?
C5 C6 1.398(5) . ?
C5 N1 1.418(4) . ?
N2 C11 1.330(4) . ?
N2 N3 1.365(4) . ?
N2 C8 1.428(4) . ?
N3 C12 1.304(5) . ?
N1 C4 1.520(5) . ?
F11 C22 1.312(4) . ?
C9 C10 1.370(5) . ?
C9 C8 1.381(4) . ?
C21 C20 1.379(5) . ?
C21 C22 1.529(5) . ?
F12 C22 1.304(4) . ?
C19 C20 1.393(5) . ?
C19 C18 1.534(5) . ?
C16 C15 1.385(5) . ?
C16 C17 1.526(6) . ?
F7 C18 1.275(5) . ?
C8 C7 1.373(5) . ?
C14 C15 1.368(6) . ?
C14 C13 1.529(5) . ?
C6 C7 1.381(5) . ?
F2 C13 1.307(6) . ?
C22 F10 1.321(4) . ?
F1 C13 1.297(6) . ?
C4 C1 1.518(6) . ?
C4 C3 1.523(6) . ?
C4 C2 1.538(7) . ?
F8 C18 1.348(5) . ?
F4 C17 1.266(6) . ?
C18 F9 1.271(5) . ?
C13 F3 1.284(6) . ?
F5 C17 1.305(6) . ?
F6 C17 1.316(6) . ?
